data_2202687
loop_
_publ_author_name
'Harbach, Philipp'
'Lerner, Hans-Wolfram'
'Bolte, Michael'

_publ_section_title
;
 Diaquadiacetylacetonatozinc(II)
;
_journal_issue 9
_journal_name_full 'Acta Crystallographica Section E'
_journal_page_first m724
_journal_page_last m725
_journal_paper_doi 10.1107/S1600536803015848
_journal_volume 59
_journal_year 2003
_chemical_formula_iupac '[Zn (C5 H7 O2)2 (H2 O)2]'
_chemical_formula_moiety 'C10 H18 O6 Zn'
_chemical_formula_sum 'C10 H18 O6 Zn'
_chemical_formula_weight 299.61
_chemical_name_systematic ?
_space_group_IT_number 14
_symmetry_cell_setting monoclinic
_symmetry_space_group_name_Hall '-P 2ybc'
_symmetry_space_group_name_H-M 'P 1 21/c 1'
_atom_sites_solution_hydrogens geom
_atom_sites_solution_primary direct
_atom_sites_solution_secondary difmap
_audit_creation_method SHELXL-97
_cell_angle_alpha 90.00
_cell_angle_beta 105.781(7)
_cell_angle_gamma 90.00
_cell_formula_units_Z 2
_cell_length_a 10.7987(9)
_cell_length_b 5.3744(4)
_cell_length_c 11.1259(11)
_cell_measurement_reflns_used 15112
_cell_measurement_temperature 100(2)
_cell_measurement_theta_max 28.5
_cell_measurement_theta_min 3.7
_cell_volume 621.37(10)
_computing_cell_refinement X-AREA
_computing_data_collection 'X-AREA (Stoe & Cie, 2001)'
_computing_data_reduction X-AREA
_computing_molecular_graphics 'XP in SHELXTL-Plus (Sheldrick, 1991)'
_computing_publication_material 'SHELXL97 (Sheldrick, 1997)'
_computing_structure_refinement 'SHELXL97 (Sheldrick, 1997)'
_computing_structure_solution 'SHELXS97 (Sheldrick, 1990)'
_diffrn_ambient_temperature 100(2)
_diffrn_measured_fraction_theta_full 0.996
_diffrn_measured_fraction_theta_max 0.996
_diffrn_measurement_device_type 'Stoe IPDS-II two-circle'
_diffrn_measurement_method \w
_diffrn_radiation_monochromator graphite
_diffrn_radiation_source 'fine-focus sealed tube'
_diffrn_radiation_type MoK\a
_diffrn_radiation_wavelength 0.71073
_diffrn_reflns_av_R_equivalents 0.0577
_diffrn_reflns_av_sigmaI/netI 0.0265
_diffrn_reflns_limit_h_max 13
_diffrn_reflns_limit_h_min -14
_diffrn_reflns_limit_k_max 7
_diffrn_reflns_limit_k_min -7
_diffrn_reflns_limit_l_max 15
_diffrn_reflns_limit_l_min -15
_diffrn_reflns_number 10528
_diffrn_reflns_theta_full 28.70
_diffrn_reflns_theta_max 28.70
_diffrn_reflns_theta_min 3.78
_diffrn_standards_decay_% 0
_diffrn_standards_interval_time 0
_diffrn_standards_number 0
_exptl_absorpt_coefficient_mu 1.990
_exptl_absorpt_correction_T_max 0.631
_exptl_absorpt_correction_T_min 0.495
_exptl_absorpt_correction_type multi-scan
_exptl_absorpt_process_details '(MULABS; Spek, 1990; Blessing, 1995)'
_exptl_crystal_colour colourless
_exptl_crystal_density_diffrn 1.601
_exptl_crystal_density_method 'not measured'
_exptl_crystal_description block
_exptl_crystal_F_000 312
_exptl_crystal_size_max 0.34
_exptl_crystal_size_mid 0.25
_exptl_crystal_size_min 0.23
_refine_diff_density_max 0.313
_refine_diff_density_min -0.535
_refine_ls_extinction_method none
_refine_ls_goodness_of_fit_ref 1.062
_refine_ls_hydrogen_treatment mixed
_refine_ls_matrix_type full
_refine_ls_number_parameters 89
_refine_ls_number_reflns 1601
_refine_ls_number_restraints 0
_refine_ls_restrained_S_all 1.062
_refine_ls_R_factor_all 0.0230
_refine_ls_R_factor_gt 0.0204
_refine_ls_shift/su_max <0.001
_refine_ls_shift/su_mean 0.000
_refine_ls_structure_factor_coef Fsqd
_refine_ls_weighting_details 'calc w = 1/[\s^2^(Fo^2^)+(0.0336P)^2^+0.0697P] where P = (Fo^2^+2Fc^2^)/3'
_refine_ls_weighting_scheme calc
_refine_ls_wR_factor_gt 0.0547
_refine_ls_wR_factor_ref 0.0558
_reflns_number_gt 1476
_reflns_number_total 1601
_reflns_threshold_expression I>2\s(I)
_cod_data_source_file lh6084.cif
_cod_data_source_block I
_cod_depositor_comments
;
The following automatic conversions were performed:
'_symmetry_cell_setting' value 'Monoclinic' changed to 'monoclinic'
according to '/home/saulius/struct/CIF-dictionaries/cif_core.dic'
dictionary named 'cif_core.dic' version 2.4.1 from 2010-06-29.

Automatic conversion script
Id: cif_fix_enum 1527 2010-12-29 10:47:43Z saulius 

The following automatic conversions were performed:

'_symmetry_cell_setting' value 'Monoclinic' changed to 'monoclinic'
according to /home/saulius/struct/CIF-dictionaries/cif_core.dic
dictionary named 'cif_core.dic' version 2.4.1 from 2010-06-29.

Automatic conversion script
Id: cif_fix_values 1715 2011-07-08 13:25:40Z adriana 
;
_cod_original_cell_volume 621.37(9)
_cod_original_sg_symbol_H-M 'P 21/c'
_cod_database_code 2202687
_cod_database_fobs_code 2202687

loop_
_symmetry_equiv_pos_as_xyz
'x, y, z'
'-x, y+1/2, -z+1/2'
'-x, -y, -z'
'x, -y-1/2, z-1/2'

loop_
_atom_site_label
_atom_site_fract_x
_atom_site_fract_y
_atom_site_fract_z
_atom_site_U_iso_or_equiv
_atom_site_adp_type
_atom_site_calc_flag
_atom_site_refinement_flags
_atom_site_occupancy
_atom_site_disorder_assembly
_atom_site_disorder_group
_atom_site_type_symbol
Zn1 0.0000 0.5000 0.5000 0.01306(8) Uani d S 1 . . Zn
O1 0.14665(8) 0.72607(15) 0.59558(7) 0.01549(16) Uani d . 1 . . O
O2 0.11843(8) 0.33940(15) 0.40837(7) 0.01551(16) Uani d . 1 . . O
O3 0.05805(9) 0.21091(16) 0.64230(8) 0.01956(17) Uani d . 1 . . O
H3A 0.074(2) 0.072(4) 0.629(2) 0.035(5) Uiso d . 1 . . H
H3B 0.0589(18) 0.223(4) 0.7128(18) 0.034(5) Uiso d . 1 . . H
C1 0.35960(11) 0.8401(2) 0.70108(10) 0.0170(2) Uani d . 1 . . C
H1A 0.3559 1.0094 0.6676 0.025 Uiso calc R 1 . . H
H1B 0.4466 0.7732 0.7136 0.025 Uiso calc R 1 . . H
H1C 0.3380 0.8433 0.7811 0.025 Uiso calc R 1 . . H
C2 0.26444(10) 0.67686(19) 0.60989(9) 0.01366(19) Uani d . 1 . . C
C3 0.31338(12) 0.48701(19) 0.54791(11) 0.0156(2) Uani d . 1 . . C
H3 0.4039 0.4619 0.5723 0.019 Uiso calc R 1 . . H
C4 0.23981(11) 0.33165(19) 0.45313(9) 0.01429(19) Uani d . 1 . . C
C5 0.30887(12) 0.1372(2) 0.39740(10) 0.0184(2) Uani d . 1 . . C
H5A 0.2761 -0.0283 0.4097 0.028 Uiso calc R 1 . . H
H5B 0.4014 0.1448 0.4386 0.028 Uiso calc R 1 . . H
H5C 0.2939 0.1689 0.3078 0.028 Uiso calc R 1 . . H

loop_
_atom_site_aniso_label
_atom_site_aniso_U_11
_atom_site_aniso_U_22
_atom_site_aniso_U_33
_atom_site_aniso_U_12
_atom_site_aniso_U_13
_atom_site_aniso_U_23
Zn1 0.01310(11) 0.01347(11) 0.01253(11) -0.00015(6) 0.00333(7) -0.00218(5)
O1 0.0153(4) 0.0142(3) 0.0163(3) -0.0001(3) 0.0032(3) -0.0023(3)
O2 0.0168(4) 0.0168(4) 0.0133(3) 0.0006(3) 0.0046(3) -0.0025(3)
O3 0.0300(5) 0.0146(4) 0.0131(3) 0.0039(3) 0.0042(3) 0.0011(3)
C1 0.0176(5) 0.0161(5) 0.0159(4) -0.0025(4) 0.0025(4) -0.0014(4)
C2 0.0159(5) 0.0127(4) 0.0119(4) -0.0012(4) 0.0030(3) 0.0021(3)
C3 0.0155(5) 0.0164(5) 0.0149(5) 0.0012(4) 0.0041(4) 0.0010(3)
C4 0.0190(5) 0.0131(4) 0.0121(4) 0.0019(4) 0.0064(4) 0.0022(4)
C5 0.0223(5) 0.0177(5) 0.0164(4) 0.0049(4) 0.0073(4) -0.0005(4)

loop_
_atom_type_symbol
_atom_type_description
_atom_type_scat_dispersion_real
_atom_type_scat_dispersion_imag
_atom_type_scat_source
C C 0.0033 0.0016 'International Tables Vol C Tables 4.2.6.8 and 6.1.1.4'
H H 0.0000 0.0000 'International Tables Vol C Tables 4.2.6.8 and 6.1.1.4'
O O 0.0106 0.0060 'International Tables Vol C Tables 4.2.6.8 and 6.1.1.4'
Zn Zn 0.2839 1.4301 'International Tables Vol C Tables 4.2.6.8 and 6.1.1.4'

loop_
_geom_angle_atom_site_label_1
_geom_angle_atom_site_label_2
_geom_angle_atom_site_label_3
_geom_angle_site_symmetry_1
_geom_angle_site_symmetry_3
_geom_angle
O2 Zn1 O2 . 3_566 180.0
O2 Zn1 O1 . . 90.53(3)
O2 Zn1 O1 3_566 . 89.47(3)
O2 Zn1 O1 . 3_566 89.47(3)
O2 Zn1 O1 3_566 3_566 90.53(3)
O1 Zn1 O1 . 3_566 180.0
O2 Zn1 O3 . . 88.04(3)
O2 Zn1 O3 3_566 . 91.96(3)
O1 Zn1 O3 . . 90.95(3)
O1 Zn1 O3 3_566 . 89.05(3)
O2 Zn1 O3 . 3_566 91.96(3)
O2 Zn1 O3 3_566 3_566 88.04(3)
O1 Zn1 O3 . 3_566 89.05(3)
O1 Zn1 O3 3_566 3_566 90.95(3)
O3 Zn1 O3 . 3_566 180.0
C2 O1 Zn1 . . 123.34(7)
C4 O2 Zn1 . . 122.72(7)
Zn1 O3 H3A . . 125.0(16)
Zn1 O3 H3B . . 125.9(14)
H3A O3 H3B . . 109(2)
C2 C1 H1A . . 109.5
C2 C1 H1B . . 109.5
H1A C1 H1B . . 109.5
C2 C1 H1C . . 109.5
H1A C1 H1C . . 109.5
H1B C1 H1C . . 109.5
O1 C2 C3 . . 125.89(10)
O1 C2 C1 . . 116.06(9)
C3 C2 C1 . . 118.06(10)
C4 C3 C2 . . 125.73(11)
C4 C3 H3 . . 117.1
C2 C3 H3 . . 117.1
O2 C4 C3 . . 125.86(10)
O2 C4 C5 . . 115.70(9)
C3 C4 C5 . . 118.44(10)
C4 C5 H5A . . 109.5
C4 C5 H5B . . 109.5
H5A C5 H5B . . 109.5
C4 C5 H5C . . 109.5
H5A C5 H5C . . 109.5
H5B C5 H5C . . 109.5

loop_
_geom_bond_atom_site_label_1
_geom_bond_atom_site_label_2
_geom_bond_site_symmetry_2
_geom_bond_distance
_geom_bond_publ_flag
Zn1 O2 . 2.0319(8) y
Zn1 O2 3_566 2.0319(8) ?
Zn1 O1 . 2.0491(8) y
Zn1 O1 3_566 2.0491(8) ?
Zn1 O3 . 2.1849(8) y
Zn1 O3 3_566 2.1849(8) ?
O1 C2 . 1.2661(14) y
O2 C4 . 1.2700(14) y
O3 H3A . 0.79(2) ?
O3 H3B . 0.78(2) ?
C1 C2 . 1.5125(14) ?
C1 H1A . 0.9800 ?
C1 H1B . 0.9800 ?
C1 H1C . 0.9800 ?
C2 C3 . 1.4122(15) y
C3 C4 . 1.4088(15) y
C3 H3 . 0.9500 ?
C4 C5 . 1.5114(15) ?
C5 H5A . 0.9800 ?
C5 H5B . 0.9800 ?
C5 H5C . 0.9800 ?

loop_
_geom_hbond_atom_site_label_D
_geom_hbond_atom_site_label_H
_geom_hbond_atom_site_label_A
_geom_hbond_site_symmetry_A
_geom_hbond_distance_DH
_geom_hbond_distance_HA
_geom_hbond_distance_DA
_geom_hbond_angle_DHA
O3 H3A O1 1_545 0.79(2) 2.09(2) 2.8715(12) 170(2)
O3 H3B O2 4_566 0.78(2) 2.122(19) 2.8656(11) 158.3(19)

loop_
_geom_torsion_atom_site_label_1
_geom_torsion_atom_site_label_2
_geom_torsion_atom_site_label_3
_geom_torsion_atom_site_label_4
_geom_torsion_site_symmetry_1
_geom_torsion
O2 Zn1 O1 C2 . -21.26(8)
O2 Zn1 O1 C2 3_566 158.74(8)
O3 Zn1 O1 C2 . 66.79(8)
O3 Zn1 O1 C2 3_566 -113.21(8)
O1 Zn1 O2 C4 . 25.62(8)
O1 Zn1 O2 C4 3_566 -154.38(8)
O3 Zn1 O2 C4 . -65.32(8)
O3 Zn1 O2 C4 3_566 114.68(8)
Zn1 O1 C2 C3 . 10.79(14)
Zn1 O1 C2 C1 . -169.84(7)
O1 C2 C3 C4 . 4.82(18)
C1 C2 C3 C4 . -174.54(10)
Zn1 O2 C4 C3 . -20.11(14)
Zn1 O2 C4 C5 . 160.18(7)
C2 C3 C4 O2 . 0.46(18)
C2 C3 C4 C5 . -179.85(10)
